data_4314535
loop_
_publ_author_name
'Yulia A. Pozdnyakova'
'Alexander A. Korlyukov'
'Elena G. Kononova'
'Konstantin A. Lyssenko'
'Alexander S. Peregudov'
'Olga I. Shchegolikhina'

_publ_section_title
;
 Cyclotetrasiloxanetetrols with Methyl Groups at Silicon: Isomers all-cis-
 and cis-trans-cis-[MeSi(O)OH]4
;
_journal_name_full 'Inorganic Chemistry'
_journal_page_first 572
_journal_page_last 577
_journal_paper_doi 10.1021/ic9017079
_journal_volume 49
_journal_year 2010
_chemical_formula_moiety 'C4 H16 O8 Si4, C6 H6'
_chemical_formula_sum 'C10 H22 O8 Si4'
_chemical_formula_weight 382.64
_chemical_name_systematic
; 
 ? 
;
_space_group_IT_number 2
_symmetry_cell_setting triclinic
_symmetry_space_group_name_Hall '-P 1'
_symmetry_space_group_name_H-M 'P -1'
_atom_sites_solution_hydrogens difmap
_atom_sites_solution_primary direct
_atom_sites_solution_secondary difmap
_audit_creation_method SHELXL-97
_cell_angle_alpha 100.151(4)
_cell_angle_beta 95.335(3)
_cell_angle_gamma 115.309(3)
_cell_formula_units_Z 1
_cell_length_a 7.4979(12)
_cell_length_b 7.6074(12)
_cell_length_c 9.3815(15)
_cell_measurement_reflns_used 193
_cell_measurement_temperature 120(2)
_cell_measurement_theta_max 29
_cell_measurement_theta_min 3
_cell_volume 467.58(13)
_computing_cell_refinement 'SAINTPlus (Bruker, 1998a)'
_computing_data_collection 'SMART (Bruker, 1998b)'
_computing_data_reduction 'SAINTPlus (Bruker, 1998a)'
_computing_molecular_graphics 'SHELXTL ver. 5.1 (Sheldrick, 1998b)'
_computing_publication_material 'SHELXTL ver. 5.1 (Sheldrick, 1998b)'
_computing_structure_refinement 'SHELXTL ver. 5.1 (Sheldrick, 1998b)'
_computing_structure_solution 'SHELXTL ver. 5.1 (Sheldrick, 1998b)'
_diffrn_ambient_temperature 120(2)
_diffrn_measured_fraction_theta_full 0.990
_diffrn_measured_fraction_theta_max 0.990
_diffrn_measurement_device_type 'Bruker SMART 1000 CCD area detector'
_diffrn_measurement_method 'phi and omega scans'
_diffrn_radiation_monochromator graphite
_diffrn_radiation_source 'fine-focus sealed tube'
_diffrn_radiation_type MoK\a
_diffrn_radiation_wavelength 0.71073
_diffrn_reflns_av_R_equivalents 0.0143
_diffrn_reflns_av_sigmaI/netI 0.0294
_diffrn_reflns_limit_h_max 10
_diffrn_reflns_limit_h_min -10
_diffrn_reflns_limit_k_max 10
_diffrn_reflns_limit_k_min -10
_diffrn_reflns_limit_l_max 12
_diffrn_reflns_limit_l_min -12
_diffrn_reflns_number 5263
_diffrn_reflns_theta_full 29.02
_diffrn_reflns_theta_max 29.02
_diffrn_reflns_theta_min 3.05
_exptl_absorpt_coefficient_mu 0.348
_exptl_absorpt_correction_T_max 0.934
_exptl_absorpt_correction_T_min 0.888
_exptl_absorpt_correction_type multi-scan
_exptl_absorpt_process_details 'SADABS (Sheldrick, 1998a)'
_exptl_crystal_colour colorless
_exptl_crystal_density_diffrn 1.359
_exptl_crystal_density_method 'not measured'
_exptl_crystal_description plate
_exptl_crystal_F_000 202
_exptl_crystal_size_max 0.35
_exptl_crystal_size_mid 0.10
_exptl_crystal_size_min 0.10
_refine_diff_density_max 0.605
_refine_diff_density_min -0.338
_refine_diff_density_rms 0.096
_refine_ls_extinction_method none
_refine_ls_goodness_of_fit_ref 1.068
_refine_ls_hydrogen_treatment constr
_refine_ls_matrix_type full
_refine_ls_number_parameters 100
_refine_ls_number_reflns 2473
_refine_ls_number_restraints 0
_refine_ls_restrained_S_all 1.068
_refine_ls_R_factor_all 0.0751
_refine_ls_R_factor_gt 0.0550
_refine_ls_shift/su_max 0.000
_refine_ls_shift/su_mean 0.000
_refine_ls_structure_factor_coef Fsqd
_refine_ls_weighting_details 'calc w=1/[\s^2^(Fo^2^)+(0.0693P)^2^+0.5000P] where P=(Fo^2^+2Fc^2^)/3'
_refine_ls_weighting_scheme calc
_refine_ls_wR_factor_gt 0.1291
_refine_ls_wR_factor_ref 0.1412
_reflns_number_gt 1877
_reflns_number_total 2473
_reflns_threshold_expression I>2\s(I)
_cod_data_source_file ic9017079_si_001_1.cif
_cod_data_source_block imsym
_cod_depositor_comments
;
The following automatic conversions were performed:

'_symmetry_cell_setting' value 'Triclinic' changed to 'triclinic'
according to the built-in table from CIF Core dictionary named
'cif_core.dic' version 2.4.1 from 2010-06-29.

Automatic conversion script
Id: cif_fix_values 1646 2011-03-28 12:23:43Z adriana 
;
_cod_database_code 4314535

loop_
_symmetry_equiv_pos_as_xyz
'x, y, z'
'-x, -y, -z'

loop_
_atom_site_label
_atom_site_type_symbol
_atom_site_fract_x
_atom_site_fract_y
_atom_site_fract_z
_atom_site_U_iso_or_equiv
_atom_site_adp_type
_atom_site_occupancy
_atom_site_symmetry_multiplicity
_atom_site_calc_flag
_atom_site_refinement_flags
_atom_site_disorder_assembly
_atom_site_disorder_group
Si1 Si 0.22068(9) 0.87725(10) 0.07077(7) 0.02210(19) Uani 1 1 d . . .
O1 O 0.2404(3) 0.9581(3) -0.0790(2) 0.0275(4) Uani 1 1 d . . .
C1 C 0.2470(4) 1.0743(5) 0.2274(3) 0.0357(6) Uani 1 1 d . . .
H1C H 0.2293 1.0187 0.3123 0.043 Uiso 1 1 d R . .
H1B H 0.3680 1.1753 0.2425 0.043 Uiso 1 1 d R . .
H1A H 0.1516 1.1205 0.2215 0.043 Uiso 1 1 d R . .
Si2 Si 0.37662(10) 1.13760(10) -0.15083(7) 0.02270(19) Uani 1 1 d . . .
O2 O 0.6123(3) 1.2009(3) -0.0986(2) 0.0293(4) Uani 1 1 d . . .
C2 C 0.3012(5) 1.0578(5) -0.3520(3) 0.0354(6) Uani 1 1 d . . .
H2C H 0.3126 0.9411 -0.3853 0.042 Uiso 1 1 d R . .
H2B H 0.3900 1.1599 -0.3885 0.042 Uiso 1 1 d R . .
H2A H 0.1638 1.0456 -0.3800 0.042 Uiso 1 1 d R . .
O3 O 0.0051(3) 0.6803(3) 0.0425(2) 0.0293(4) Uani 1 1 d . . .
H3O H -0.1090 0.6867 0.0436 0.035 Uiso 0.50 1 d PR . .
H3O' H 0.0000 0.5657 0.0035 0.035 Uiso 0.50 1 d PR . .
O4 O 0.3485(3) 1.3358(3) -0.0859(2) 0.0296(4) Uani 1 1 d . . .
H4OA H 0.2287 1.3242 -0.0649 0.036 Uiso 0.50 1 d PR . .
H4OB H 0.4409 1.4450 -0.0390 0.036 Uiso 0.50 1 d PR . .
C1S C 0.0744(6) 0.5005(5) 0.3703(3) 0.0436(7) Uani 1 1 d . . .
H1S H 0.1415 0.5094 0.2800 0.052 Uiso 1 1 d R . .
C2S C -0.0969(5) 0.5224(5) 0.3771(3) 0.0436(7) Uani 1 1 d . . .
H2S H -0.1777 0.5238 0.2870 0.052 Uiso 1 1 d R . .
C3S C -0.1725(5) 0.5230(5) 0.5062(4) 0.0425(7) Uani 1 1 d . . .
H3S H -0.2937 0.5302 0.5102 0.051 Uiso 1 1 d R . .

loop_
_atom_site_aniso_label
_atom_site_aniso_U_11
_atom_site_aniso_U_22
_atom_site_aniso_U_33
_atom_site_aniso_U_23
_atom_site_aniso_U_13
_atom_site_aniso_U_12
Si1 0.0169(3) 0.0250(4) 0.0255(4) 0.0059(3) 0.0045(2) 0.0104(3)
O1 0.0229(8) 0.0290(9) 0.0278(9) 0.0089(7) 0.0038(7) 0.0087(7)
C1 0.0309(14) 0.0398(16) 0.0329(14) -0.0006(12) 0.0058(11) 0.0163(12)
Si2 0.0179(3) 0.0256(4) 0.0261(4) 0.0068(3) 0.0039(2) 0.0111(3)
O2 0.0182(8) 0.0305(9) 0.0423(11) 0.0095(8) 0.0041(7) 0.0137(7)
C2 0.0397(15) 0.0386(15) 0.0261(13) 0.0076(11) 0.0047(11) 0.0164(13)
O3 0.0178(8) 0.0296(10) 0.0388(10) 0.0102(8) 0.0076(7) 0.0081(7)
O4 0.0222(9) 0.0256(9) 0.0404(11) 0.0028(8) 0.0046(7) 0.0125(7)
C1S 0.061(2) 0.0410(17) 0.0306(15) 0.0091(13) 0.0106(14) 0.0244(16)
C2S 0.056(2) 0.0424(17) 0.0332(15) 0.0102(13) -0.0010(14) 0.0248(15)
C3S 0.0481(18) 0.0404(17) 0.0439(17) 0.0086(14) 0.0061(14) 0.0255(15)

loop_
_atom_type_symbol
_atom_type_description
_atom_type_scat_dispersion_real
_atom_type_scat_dispersion_imag
_atom_type_scat_source
C C 0.0033 0.0016 'International Tables Vol C Tables 4.2.6.8 and 6.1.1.4'
H H 0.0000 0.0000 'International Tables Vol C Tables 4.2.6.8 and 6.1.1.4'
O O 0.0106 0.0060 'International Tables Vol C Tables 4.2.6.8 and 6.1.1.4'
Si Si 0.0817 0.0704 'International Tables Vol C Tables 4.2.6.8 and 6.1.1.4'

loop_
_geom_angle_atom_site_label_1
_geom_angle_atom_site_label_2
_geom_angle_atom_site_label_3
_geom_angle
_geom_angle_site_symmetry_1
_geom_angle_site_symmetry_3
_geom_angle_publ_flag
O2 Si1 O3 105.47(10) 2_675 . ?
O2 Si1 O1 108.96(10) 2_675 . ?
O3 Si1 O1 108.04(10) . . ?
O2 Si1 C1 111.83(12) 2_675 . ?
O3 Si1 C1 111.85(12) . . ?
O1 Si1 C1 110.49(12) . . ?
Si2 O1 Si1 144.29(13) . . ?
Si1 C1 H1C 107.7 . . ?
Si1 C1 H1B 109.2 . . ?
H1C C1 H1B 109.9 . . ?
Si1 C1 H1A 116.5 . . ?
H1C C1 H1A 103.6 . . ?
H1B C1 H1A 109.8 . . ?
O2 Si2 O1 109.93(10) . . ?
O2 Si2 O4 105.73(10) . . ?
O1 Si2 O4 108.98(10) . . ?
O2 Si2 C2 111.63(12) . . ?
O1 Si2 C2 109.42(12) . . ?
O4 Si2 C2 111.06(12) . . ?
Si1 O2 Si2 146.08(13) 2_675 . ?
Si2 C2 H2C 109.1 . . ?
Si2 C2 H2B 106.4 . . ?
H2C C2 H2B 109.7 . . ?
Si2 C2 H2A 108.8 . . ?
H2C C2 H2A 114.5 . . ?
H2B C2 H2A 108.0 . . ?
Si1 O3 H3O 123.1 . . ?
Si1 O3 H3O' 117.2 . . ?
H3O O3 H3O' 117.9 . . ?
Si2 O4 H4OA 120.9 . . ?
Si2 O4 H4OB 124.6 . . ?
H4OA O4 H4OB 110.3 . . ?
C2S C1S C3S 119.8(3) . 2_566 ?
C2S C1S H1S 123.3 . . ?
C3S C1S H1S 116.8 2_566 . ?
C1S C2S C3S 120.5(3) . . ?
C1S C2S H2S 120.9 . . ?
C3S C2S H2S 118.3 . . ?
C2S C3S C1S 119.7(3) . 2_566 ?
C2S C3S H3S 121.0 . . ?
C1S C3S H3S 119.2 2_566 . ?

loop_
_geom_bond_atom_site_label_1
_geom_bond_atom_site_label_2
_geom_bond_distance
_geom_bond_site_symmetry_2
_geom_bond_publ_flag
Si1 O2 1.6188(18) 2_675 ?
Si1 O3 1.6241(18) . ?
Si1 O1 1.6248(19) . ?
Si1 C1 1.833(3) . ?
O1 Si2 1.6194(19) . ?
C1 H1C 0.9604 . ?
C1 H1B 0.8805 . ?
C1 H1A 0.9230 . ?
Si2 O2 1.6193(18) . ?
Si2 O4 1.6309(19) . ?
Si2 C2 1.832(3) . ?
O2 Si1 1.6188(18) 2_675 ?
C2 H2C 0.9305 . ?
C2 H2B 0.9257 . ?
C2 H2A 0.9992 . ?
O3 H3O 0.8777 . ?
O3 H3O' 0.8674 . ?
O4 H4OA 0.9081 . ?
O4 H4OB 0.8286 . ?
C1S C2S 1.369(5) . ?
C1S C3S 1.394(4) 2_566 ?
C1S H1S 1.0229 . ?
C2S C3S 1.384(5) . ?
C2S H2S 0.9974 . ?
C3S C1S 1.394(4) 2_566 ?
C3S H3S 0.9377 . ?
